data_4333180
loop_
_publ_author_name
'Kilgore, Uriah J.'
'Yang, Xiaofan'
'Tomaszewski, John'
'Huffman, John C.'
'Mindiola, Daniel J.'

_publ_section_title
;
 Activation of Atmospheric Nitrogen and Azobenzene NN Bond Cleavage by a
 Transient Nb(III) Complex
;
_journal_issue 26
_journal_name_full 'Inorganic Chemistry'
_journal_page_first 10712
_journal_page_last 10721
_journal_paper_doi 10.1021/ic061642b
_journal_volume 45
_journal_year 2006
_chemical_formula_sum 'C29 H43 Cl4 N Nb P2'
_chemical_formula_weight 702.29
_chemical_name_systematic
; 
 ? 
;
_space_group_IT_number 13
_symmetry_cell_setting monoclinic
_symmetry_space_group_name_Hall '-P 2yc'
_symmetry_space_group_name_H-M 'P 1 2/c 1'
_atom_sites_solution_hydrogens geom
_atom_sites_solution_primary direct
_atom_sites_solution_secondary difmap
_audit_creation_method SHELXL-97
_cell_angle_alpha 90.00
_cell_angle_beta 95.152(3)
_cell_angle_gamma 90.00
_cell_formula_units_Z 4
_cell_length_a 17.3615(19)
_cell_length_b 9.5894(10)
_cell_length_c 19.127(2)
_cell_measurement_reflns_used 1554
_cell_measurement_temperature 120(2)
_cell_measurement_theta_max 27.05
_cell_measurement_theta_min 2.36
_cell_volume 3171.5(6)
_computing_cell_refinement 'SAINT (Bruker, 1999)'
_computing_data_collection 'SMART (Bruker, 1999)'
_computing_data_reduction 'SAINT (Bruker, 1999), XTEL (local program)'
_computing_structure_refinement 'SHELXL-97 (Sheldrick, 1997)'
_computing_structure_solution 'SHELXS-97 (Sheldrick, 1990)'
_diffrn_ambient_temperature 120(2)
_diffrn_detector 'CCD area detector'
_diffrn_detector_area_resol_mean 44.52
_diffrn_detector_type 'Bruker SMART 6000'
_diffrn_measured_fraction_theta_full 0.998
_diffrn_measured_fraction_theta_max 0.998
_diffrn_measurement_details '   0.30 degree frames measured for 3.17 seconds each'
_diffrn_measurement_device 'three-circle goniometer with fixed chi'
_diffrn_measurement_device_type 'Bruker Platform goniometer'
_diffrn_measurement_method '\w scans'
_diffrn_radiation_monochromator graphite
_diffrn_radiation_source 'fine-focus sealed tube'
_diffrn_radiation_type MoK\a
_diffrn_radiation_wavelength 0.71073
_diffrn_reflns_av_R_equivalents 0.0984
_diffrn_reflns_av_sigmaI/netI 0.1090
_diffrn_reflns_limit_h_max 22
_diffrn_reflns_limit_h_min -22
_diffrn_reflns_limit_k_max 12
_diffrn_reflns_limit_k_min -12
_diffrn_reflns_limit_l_max 24
_diffrn_reflns_limit_l_min -24
_diffrn_reflns_number 34124
_diffrn_reflns_theta_full 27.54
_diffrn_reflns_theta_max 27.54
_diffrn_reflns_theta_min 2.12
_diffrn_standards_decay_% 0.0
_exptl_absorpt_coefficient_mu 0.838
_exptl_absorpt_correction_T_max 0.84
_exptl_absorpt_correction_T_min 0.81
_exptl_absorpt_correction_type multi-scan
_exptl_absorpt_process_details 'SADABS (Bruker 2003)'
_exptl_crystal_colour green
_exptl_crystal_density_diffrn 1.471
_exptl_crystal_density_method 'not measured'
_exptl_crystal_description irregular
_exptl_crystal_F_000 1452
_exptl_crystal_size_max 0.25
_exptl_crystal_size_mid 0.25
_exptl_crystal_size_min 0.20
_refine_diff_density_max 1.050
_refine_diff_density_min -0.837
_refine_diff_density_rms 0.101
_refine_ls_extinction_method none
_refine_ls_goodness_of_fit_ref 0.836
_refine_ls_hydrogen_treatment mixed
_refine_ls_matrix_type full
_refine_ls_number_parameters 506
_refine_ls_number_reflns 7312
_refine_ls_number_restraints 0
_refine_ls_restrained_S_all 0.836
_refine_ls_R_factor_all 0.0840
_refine_ls_R_factor_gt 0.0395
_refine_ls_shift/su_max 0.001
_refine_ls_shift/su_mean 0.000
_refine_ls_structure_factor_coef Fsqd
_refine_ls_weighting_details 'calc w=1/[\s^2^(Fo^2^)+(0.0241P)^2^+0.0000P] where P=(Fo^2^+2Fc^2^)/3'
_refine_ls_weighting_scheme calc
_refine_ls_wR_factor_gt 0.0735
_refine_ls_wR_factor_ref 0.0836
_reflns_number_gt 4278
_reflns_number_total 7312
_reflns_threshold_expression >2sigma(I)
_cod_data_source_file ic061642bsup3.cif
_cod_data_source_block 06107
_cod_depositor_comments
;
The following automatic conversions were performed:

'_symmetry_cell_setting' value 'Monoclinic' changed to 'monoclinic'
according to /home/saulius/struct/CIF-dictionaries/cif_core.dic
dictionary named 'cif_core.dic' version 2.4.2 from 2011-04-26.

Automatic conversion script
Id: cif_fix_values 1891 2012-01-12 08:04:46Z andrius 
;
_cod_original_sg_symbol_H-M 'P2/c  '
_cod_database_code 4333180

loop_
_symmetry_equiv_pos_as_xyz
'x, y, z'
'-x, y, -z+1/2'
'-x, -y, -z'
'x, -y, z-1/2'

loop_
_atom_site_label
_atom_site_type_symbol
_atom_site_fract_x
_atom_site_fract_y
_atom_site_fract_z
_atom_site_U_iso_or_equiv
_atom_site_adp_type
_atom_site_occupancy
_atom_site_symmetry_multiplicity
_atom_site_calc_flag
Nb1 Nb 0.255183(19) 0.59634(3) 0.555799(17) 0.01793(9) Uani 1 1 d
P2 P 0.11876(6) 0.66522(10) 0.60409(5) 0.0186(2) Uani 1 1 d
C3 C 0.1494(2) 0.8296(4) 0.64341(18) 0.0190(8) Uani 1 1 d
C4 C 0.1191(2) 0.8973(4) 0.69972(19) 0.0224(8) Uani 1 1 d
C5 C 0.1497(2) 1.0188(4) 0.72777(19) 0.0238(9) Uani 1 1 d
C6 C 0.1164(3) 1.0906(6) 0.7887(2) 0.0320(10) Uani 1 1 d
C7 C 0.2139(2) 1.0737(4) 0.6988(2) 0.0245(9) Uani 1 1 d
C8 C 0.2454(2) 1.0080(4) 0.6428(2) 0.0234(9) Uani 1 1 d
C9 C 0.2126(2) 0.8868(4) 0.61397(17) 0.0182(8) Uani 1 1 d
N10 N 0.24363(16) 0.8171(3) 0.55540(15) 0.0184(7) Uani 1 1 d
C11 C 0.25742(19) 0.9116(4) 0.49902(17) 0.0167(7) Uani 1 1 d
C12 C 0.2236(2) 1.0430(4) 0.4907(2) 0.0241(9) Uani 1 1 d
C13 C 0.2399(2) 1.1275(4) 0.4358(2) 0.0231(9) Uani 1 1 d
C14 C 0.2886(2) 1.0864(4) 0.38649(18) 0.0194(8) Uani 1 1 d
C15 C 0.3048(3) 1.1797(5) 0.3255(2) 0.0276(10) Uani 1 1 d
C16 C 0.3212(2) 0.9556(4) 0.39370(19) 0.0195(8) Uani 1 1 d
C17 C 0.3062(2) 0.8691(4) 0.44986(18) 0.0176(8) Uani 1 1 d
P18 P 0.34847(5) 0.70113(10) 0.46790(5) 0.0167(2) Uani 1 1 d
C19 C 0.0748(2) 0.5677(4) 0.67376(19) 0.0219(9) Uani 1 1 d
C20 C 0.1324(3) 0.5323(5) 0.7360(2) 0.0277(10) Uani 1 1 d
C21 C 0.0305(3) 0.4378(5) 0.6460(2) 0.0273(10) Uani 1 1 d
C22 C 0.0363(2) 0.7097(4) 0.5397(2) 0.0231(9) Uani 1 1 d
C23 C -0.0366(3) 0.7525(5) 0.5736(3) 0.0343(11) Uani 1 1 d
C24 C 0.0567(3) 0.8236(5) 0.4892(2) 0.0291(10) Uani 1 1 d
C25 C 0.3663(2) 0.6276(4) 0.38118(18) 0.0216(9) Uani 1 1 d
C26 C 0.2948(2) 0.6114(5) 0.3302(2) 0.0270(9) Uani 1 1 d
C27 C 0.4158(3) 0.4971(5) 0.3853(2) 0.0282(10) Uani 1 1 d
C28 C 0.4465(2) 0.7395(4) 0.5103(2) 0.0207(8) Uani 1 1 d
C29 C 0.4433(3) 0.8115(6) 0.5807(2) 0.0343(11) Uani 1 1 d
C30 C 0.4963(3) 0.8218(5) 0.4632(2) 0.0276(10) Uani 1 1 d
Cl31 Cl 0.20263(6) 0.36725(10) 0.58664(5) 0.0312(2) Uani 1 1 d
Cl32 Cl 0.36514(6) 0.44217(10) 0.54797(5) 0.0278(2) Uani 1 1 d
Cl33 Cl 0.29997(5) 0.62496(10) 0.67554(4) 0.0238(2) Uani 1 1 d
Cl34 Cl 0.17665(5) 0.56350(10) 0.44925(5) 0.0274(2) Uani 1 1 d
C35 C 0.5357(4) 0.9133(7) 0.2702(3) 0.081(2) Uani 1 1 d
C36 C 0.5700(4) 0.7893(8) 0.2901(3) 0.0598(17) Uani 1 1 d
C37 C 0.5347(3) 0.6680(6) 0.2702(2) 0.0442(13) Uani 1 1 d
H38 H 0.079(2) 0.859(4) 0.7155(18) 0.019(10) Uiso 1 1 d
H39 H 0.071(3) 1.073(5) 0.794(2) 0.057(17) Uiso 1 1 d
H40 H 0.111(3) 1.184(5) 0.781(2) 0.057(16) Uiso 1 1 d
H41 H 0.148(3) 1.091(5) 0.828(2) 0.051(15) Uiso 1 1 d
H42 H 0.2382(18) 1.146(3) 0.7107(17) 0.006(9) Uiso 1 1 d
H43 H 0.2871(19) 1.043(3) 0.6244(17) 0.009(9) Uiso 1 1 d
H44 H 0.1957(19) 1.071(3) 0.5173(17) 0.008(9) Uiso 1 1 d
H45 H 0.2204(19) 1.207(4) 0.4321(17) 0.013(10) Uiso 1 1 d
H46 H 0.283(3) 1.260(5) 0.330(3) 0.066(18) Uiso 1 1 d
H47 H 0.283(3) 1.148(6) 0.287(3) 0.08(2) Uiso 1 1 d
H48 H 0.348(3) 1.180(5) 0.319(3) 0.06(2) Uiso 1 1 d
H49 H 0.3554(18) 0.925(3) 0.3641(16) 0.011(9) Uiso 1 1 d
H50 H 0.0391(18) 0.634(3) 0.6896(16) 0.010(9) Uiso 1 1 d
H51 H 0.154(2) 0.610(4) 0.755(2) 0.031(12) Uiso 1 1 d
H52 H 0.103(2) 0.487(4) 0.775(2) 0.032(11) Uiso 1 1 d
H53 H 0.169(2) 0.461(4) 0.7220(18) 0.022(10) Uiso 1 1 d
H54 H 0.062(2) 0.376(4) 0.6276(19) 0.027(11) Uiso 1 1 d
H55 H -0.007(2) 0.457(4) 0.609(2) 0.042(13) Uiso 1 1 d
H56 H 0.007(2) 0.392(4) 0.682(2) 0.030(11) Uiso 1 1 d
H57 H 0.0251(17) 0.632(3) 0.5152(16) 0.005(9) Uiso 1 1 d
H58 H -0.028(2) 0.840(4) 0.6011(19) 0.029(11) Uiso 1 1 d
H59 H -0.076(3) 0.777(4) 0.539(2) 0.049(14) Uiso 1 1 d
H60 H -0.052(2) 0.677(4) 0.605(2) 0.030(11) Uiso 1 1 d
H61 H 0.010(2) 0.842(4) 0.454(2) 0.036(12) Uiso 1 1 d
H62 H 0.064(2) 0.916(4) 0.511(2) 0.030(11) Uiso 1 1 d
H63 H 0.096(2) 0.797(4) 0.464(2) 0.042(14) Uiso 1 1 d
H64 H 0.3988(18) 0.706(3) 0.3647(16) 0.009(9) Uiso 1 1 d
H65 H 0.2592(19) 0.693(4) 0.3296(17) 0.015(9) Uiso 1 1 d
H66 H 0.270(2) 0.537(4) 0.3402(18) 0.016(10) Uiso 1 1 d
H67 H 0.3115(19) 0.598(3) 0.2795(18) 0.021(9) Uiso 1 1 d
H68 H 0.389(2) 0.427(4) 0.4065(19) 0.025(11) Uiso 1 1 d
H69 H 0.425(2) 0.468(4) 0.340(2) 0.054(15) Uiso 1 1 d
H70 H 0.467(2) 0.513(4) 0.4122(19) 0.026(11) Uiso 1 1 d
H71 H 0.4652(18) 0.650(3) 0.5153(17) 0.010(9) Uiso 1 1 d
H72 H 0.504(2) 0.774(4) 0.425(2) 0.028(11) Uiso 1 1 d
H73 H 0.476(2) 0.909(4) 0.4547(18) 0.022(11) Uiso 1 1 d
H74 H 0.548(2) 0.841(4) 0.487(2) 0.043(13) Uiso 1 1 d
H75 H 0.419(3) 0.755(5) 0.608(2) 0.050(15) Uiso 1 1 d
H76 H 0.416(2) 0.905(4) 0.5736(19) 0.027(11) Uiso 1 1 d
H77 H 0.496(2) 0.838(4) 0.6000(19) 0.030(11) Uiso 1 1 d
H78 H 0.565(2) 0.989(4) 0.283(2) 0.032(13) Uiso 1 1 d
H79 H 0.616(3) 0.792(5) 0.318(3) 0.071(19) Uiso 1 1 d
H80 H 0.558(2) 0.587(4) 0.283(2) 0.034(13) Uiso 1 1 d

loop_
_atom_site_aniso_label
_atom_site_aniso_U_11
_atom_site_aniso_U_22
_atom_site_aniso_U_33
_atom_site_aniso_U_23
_atom_site_aniso_U_13
_atom_site_aniso_U_12
Nb1 0.02073(18) 0.01889(18) 0.01399(16) 0.00016(15) 0.00047(12) 0.00035(16)
P2 0.0199(5) 0.0208(5) 0.0149(5) 0.0000(4) -0.0001(4) -0.0004(4)
C3 0.023(2) 0.017(2) 0.0158(18) 0.0000(15) -0.0046(15) 0.0001(16)
C4 0.017(2) 0.031(2) 0.0196(19) -0.0010(18) 0.0041(15) -0.0009(19)
C5 0.026(2) 0.027(2) 0.0177(19) 0.0005(17) 0.0001(16) 0.0038(17)
C6 0.034(3) 0.036(3) 0.026(2) -0.010(2) 0.006(2) 0.004(2)
C7 0.033(2) 0.018(2) 0.022(2) -0.0021(18) -0.0012(17) -0.0011(19)
C8 0.027(2) 0.024(2) 0.020(2) 0.0015(17) 0.0044(17) -0.0054(18)
C9 0.021(2) 0.022(2) 0.0115(17) 0.0021(16) -0.0007(14) 0.0021(16)
N10 0.0215(18) 0.0195(16) 0.0139(14) -0.0004(14) -0.0009(13) -0.0015(13)
C11 0.0191(19) 0.0178(19) 0.0123(16) 0.0015(16) -0.0029(14) 0.0027(16)
C12 0.026(2) 0.025(2) 0.021(2) -0.0021(18) 0.0020(18) 0.0054(18)
C13 0.026(2) 0.018(2) 0.025(2) 0.0041(18) -0.0008(16) 0.0063(18)
C14 0.020(2) 0.020(2) 0.0176(18) 0.0035(17) -0.0025(14) -0.0022(17)
C15 0.040(3) 0.022(3) 0.021(2) 0.0069(19) 0.000(2) -0.001(2)
C16 0.019(2) 0.024(2) 0.0154(19) -0.0020(16) 0.0024(16) 0.0004(16)
C17 0.018(2) 0.019(2) 0.0155(18) 0.0000(15) -0.0023(14) 0.0008(15)
P18 0.0172(5) 0.0178(5) 0.0148(5) 0.0008(4) -0.0006(4) 0.0018(4)
C19 0.019(2) 0.029(2) 0.0189(19) -0.0003(17) 0.0042(15) -0.0011(17)
C20 0.032(3) 0.034(3) 0.017(2) 0.001(2) 0.0044(18) -0.004(2)
C21 0.027(3) 0.030(3) 0.025(2) -0.001(2) 0.003(2) -0.006(2)
C22 0.025(2) 0.026(2) 0.018(2) -0.0016(18) -0.0020(16) -0.0013(18)
C23 0.024(3) 0.044(3) 0.033(3) 0.006(2) -0.005(2) 0.005(2)
C24 0.030(3) 0.029(3) 0.028(2) 0.004(2) -0.005(2) 0.004(2)
C25 0.022(2) 0.026(2) 0.0166(19) -0.0042(17) 0.0003(15) 0.0025(17)
C26 0.026(2) 0.035(3) 0.019(2) -0.003(2) -0.0006(17) -0.001(2)
C27 0.028(3) 0.031(3) 0.026(2) -0.004(2) 0.0039(19) 0.002(2)
C28 0.017(2) 0.022(2) 0.022(2) 0.0020(17) -0.0038(16) -0.0018(17)
C29 0.034(3) 0.050(3) 0.018(2) 0.000(2) -0.0027(19) -0.021(2)
C30 0.026(3) 0.029(3) 0.029(2) -0.007(2) 0.0024(19) -0.004(2)
Cl31 0.0386(6) 0.0212(5) 0.0356(6) 0.0015(4) 0.0132(5) -0.0018(4)
Cl32 0.0284(6) 0.0270(6) 0.0287(5) 0.0055(4) 0.0060(4) 0.0084(4)
Cl33 0.0275(5) 0.0291(6) 0.0140(4) 0.0021(4) -0.0017(4) 0.0013(4)
Cl34 0.0247(5) 0.0394(6) 0.0178(4) -0.0066(4) -0.0001(4) -0.0048(4)
C35 0.143(8) 0.067(4) 0.040(4) -0.020(3) 0.037(4) -0.039(5)
C36 0.063(4) 0.089(5) 0.030(3) -0.016(3) 0.017(3) -0.023(4)
C37 0.036(3) 0.071(4) 0.026(3) -0.002(3) 0.008(2) 0.003(3)

loop_
_atom_type_symbol
_atom_type_description
_atom_type_scat_dispersion_real
_atom_type_scat_dispersion_imag
_atom_type_scat_source
C C 0.0033 0.0016 'International Tables Vol C Tables 4.2.6.8 and 6.1.1.4'
H H 0.0000 0.0000 'International Tables Vol C Tables 4.2.6.8 and 6.1.1.4'
N N 0.0061 0.0033 'International Tables Vol C Tables 4.2.6.8 and 6.1.1.4'
P P 0.1023 0.0942 'International Tables Vol C Tables 4.2.6.8 and 6.1.1.4'
Cl Cl 0.1484 0.1585 'International Tables Vol C Tables 4.2.6.8 and 6.1.1.4'
Nb Nb -2.0727 0.6215 'International Tables Vol C Tables 4.2.6.8 and 6.1.1.4'

loop_
_geom_angle_atom_site_label_1
_geom_angle_atom_site_label_2
_geom_angle_atom_site_label_3
_geom_angle
_geom_angle_site_symmetry_1
_geom_angle_site_symmetry_3
N10 Nb1 Cl33 84.88(8) . .
N10 Nb1 Cl34 94.73(8) . .
Cl33 Nb1 Cl34 163.99(3) . .
N10 Nb1 Cl32 132.84(8) . .
Cl33 Nb1 Cl32 86.47(3) . .
Cl34 Nb1 Cl32 105.12(4) . .
N10 Nb1 Cl31 148.15(8) . .
Cl33 Nb1 Cl31 88.19(3) . .
Cl34 Nb1 Cl31 83.73(4) . .
Cl32 Nb1 Cl31 77.45(3) . .
N10 Nb1 P18 71.42(8) . .
Cl33 Nb1 P18 113.93(3) . .
Cl34 Nb1 P18 80.86(3) . .
Cl32 Nb1 P18 70.21(3) . .
Cl31 Nb1 P18 138.81(3) . .
N10 Nb1 P2 70.88(8) . .
Cl33 Nb1 P2 82.11(3) . .
Cl34 Nb1 P2 82.65(3) . .
Cl32 Nb1 P2 152.62(3) . .
Cl31 Nb1 P2 77.39(3) . .
P18 Nb1 P2 137.14(3) . .
C3 P2 C19 105.47(17) . .
C3 P2 C22 104.92(17) . .
C19 P2 C22 104.56(17) . .
C3 P2 Nb1 96.96(12) . .
C19 P2 Nb1 123.70(13) . .
C22 P2 Nb1 118.52(13) . .
C9 C3 C4 119.6(3) . .
C9 C3 P2 112.9(3) . .
C4 C3 P2 127.4(3) . .
C5 C4 C3 122.4(4) . .
C5 C4 H38 121(2) . .
C3 C4 H38 116(2) . .
C4 C5 C7 117.5(4) . .
C4 C5 C6 121.7(4) . .
C7 C5 C6 120.7(4) . .
C5 C6 H39 116(3) . .
C5 C6 H40 112(3) . .
H39 C6 H40 97(4) . .
C5 C6 H41 114(3) . .
H39 C6 H41 115(4) . .
H40 C6 H41 100(4) . .
C5 C7 C8 121.2(4) . .
C5 C7 H42 128(2) . .
C8 C7 H42 111(2) . .
C9 C8 C7 120.5(4) . .
C9 C8 H43 118(2) . .
C7 C8 H43 121(2) . .
C8 C9 C3 118.7(3) . .
C8 C9 N10 121.7(3) . .
C3 C9 N10 119.5(3) . .
C11 N10 C9 112.7(3) . .
C11 N10 Nb1 127.2(2) . .
C9 N10 Nb1 119.8(2) . .
C17 C11 C12 117.8(3) . .
C17 C11 N10 118.4(3) . .
C12 C11 N10 123.8(3) . .
C13 C12 C11 120.4(4) . .
C13 C12 H44 118(2) . .
C11 C12 H44 121(3) . .
C12 C13 C14 122.3(4) . .
C12 C13 H45 120(2) . .
C14 C13 H45 118(2) . .
C16 C14 C13 117.6(3) . .
C16 C14 C15 120.7(4) . .
C13 C14 C15 121.6(4) . .
C14 C15 H46 110(3) . .
C14 C15 H47 111(4) . .
H46 C15 H47 104(4) . .
C14 C15 H48 112(4) . .
H46 C15 H48 118(5) . .
H47 C15 H48 102(5) . .
C14 C16 C17 120.8(3) . .
C14 C16 H49 121(2) . .
C17 C16 H49 118(2) . .
C11 C17 C16 121.0(3) . .
C11 C17 P18 113.5(3) . .
C16 C17 P18 125.4(3) . .
C17 P18 C25 105.57(17) . .
C17 P18 C28 104.45(17) . .
C25 P18 C28 104.25(17) . .
C17 P18 Nb1 101.61(12) . .
C25 P18 Nb1 125.97(13) . .
C28 P18 Nb1 112.87(12) . .
C20 C19 C21 111.3(4) . .
C20 C19 P2 113.0(3) . .
C21 C19 P2 112.8(3) . .
C20 C19 H50 107.5(19) . .
C21 C19 H50 109(2) . .
P2 C19 H50 102.3(19) . .
C19 C20 H51 111(2) . .
C19 C20 H52 109(2) . .
H51 C20 H52 106(3) . .
C19 C20 H53 110(2) . .
H51 C20 H53 115(3) . .
H52 C20 H53 106(3) . .
C19 C21 H54 111(2) . .
C19 C21 H55 113(3) . .
H54 C21 H55 104(3) . .
C19 C21 H56 112(2) . .
H54 C21 H56 107(3) . .
H55 C21 H56 109(3) . .
C24 C22 C23 108.9(4) . .
C24 C22 P2 112.2(3) . .
C23 C22 P2 113.5(3) . .
C24 C22 H57 109(2) . .
C23 C22 H57 107(2) . .
P2 C22 H57 106(2) . .
C22 C23 H58 111(2) . .
C22 C23 H59 111(3) . .
H58 C23 H59 103(3) . .
C22 C23 H60 110(2) . .
H58 C23 H60 109(3) . .
H59 C23 H60 112(3) . .
C22 C24 H61 109(2) . .
C22 C24 H62 114(2) . .
H61 C24 H62 100(3) . .
C22 C24 H63 112(3) . .
H61 C24 H63 106(3) . .
H62 C24 H63 114(3) . .
C27 C25 C26 112.1(4) . .
C27 C25 P18 114.0(3) . .
C26 C25 P18 114.9(3) . .
C27 C25 H64 107.6(18) . .
C26 C25 H64 108.9(18) . .
P18 C25 H64 98.0(18) . .
C25 C26 H65 113.5(19) . .
C25 C26 H66 110(2) . .
H65 C26 H66 109(3) . .
C25 C26 H67 109.3(18) . .
H65 C26 H67 108(3) . .
H66 C26 H67 107(3) . .
C25 C27 H68 108(2) . .
C25 C27 H69 109(3) . .
H68 C27 H69 109(3) . .
C25 C27 H70 112(2) . .
H68 C27 H70 110(3) . .
H69 C27 H70 108(3) . .
C29 C28 C30 110.9(3) . .
C29 C28 P18 111.9(3) . .
C30 C28 P18 113.0(3) . .
C29 C28 H71 112(2) . .
C30 C28 H71 109(2) . .
P18 C28 H71 99(2) . .
C28 C29 H75 108(3) . .
C28 C29 H76 110(2) . .
H75 C29 H76 113(4) . .
C28 C29 H77 110(2) . .
H75 C29 H77 114(3) . .
H76 C29 H77 103(3) . .
C28 C30 H72 111(3) . .
C28 C30 H73 110(2) . .
H72 C30 H73 114(3) . .
C28 C30 H74 111(2) . .
H72 C30 H74 106(3) . .
H73 C30 H74 104(3) . .
C36 C35 C35 119.6(4) . 2_655
C36 C35 H78 114(3) . .
C35 C35 H78 127(3) 2_655 .
C37 C36 C35 119.6(6) . .
C37 C36 H79 122(3) . .
C35 C36 H79 118(3) . .
C36 C37 C37 120.7(4) . 2_655
C36 C37 H80 118(3) . .
C37 C37 H80 121(3) 2_655 .

loop_
_geom_bond_atom_site_label_1
_geom_bond_atom_site_label_2
_geom_bond_distance
_geom_bond_site_symmetry_2
Nb1 N10 2.126(3) .
Nb1 Cl33 2.3677(9) .
Nb1 Cl34 2.3691(10) .
Nb1 Cl32 2.4298(10) .
Nb1 Cl31 2.4705(10) .
Nb1 P18 2.6361(10) .
Nb1 P2 2.7004(10) .
P2 C3 1.806(4) .
P2 C19 1.848(4) .
P2 C22 1.853(4) .
C3 C9 1.390(5) .
C3 C4 1.401(5) .
C4 C5 1.370(5) .
C4 H38 0.87(3) .
C5 C7 1.391(5) .
C5 C6 1.513(5) .
C6 H39 0.83(5) .
C6 H40 0.91(5) .
C6 H41 0.89(5) .
C7 C8 1.395(5) .
C7 H42 0.83(3) .
C8 C9 1.387(5) .
C8 H43 0.90(3) .
C9 N10 1.449(4) .
N10 C11 1.445(4) .
C11 C17 1.382(5) .
C11 C12 1.393(5) .
C12 C13 1.376(5) .
C12 H44 0.78(3) .
C13 C14 1.380(5) .
C13 H45 0.84(3) .
C14 C16 1.378(5) .
C14 C15 1.516(5) .
C15 H46 0.87(5) .
C15 H47 0.85(6) .
C15 H48 0.78(5) .
C16 C17 1.400(5) .
C16 H49 0.91(3) .
C17 P18 1.791(4) .
P18 C25 1.854(4) .
P18 C28 1.855(4) .
C19 C20 1.523(5) .
C19 C21 1.534(5) .
C19 H50 0.96(3) .
C20 H51 0.89(4) .
C20 H52 1.03(4) .
C20 H53 0.98(4) .
C21 H54 0.91(4) .
C21 H55 0.94(4) .
C21 H56 0.94(4) .
C22 C24 1.521(6) .
C22 C23 1.531(6) .
C22 H57 0.89(3) .
C23 H58 0.99(4) .
C23 H59 0.94(4) .
C23 H60 1.00(4) .
C24 H61 1.02(4) .
C24 H62 0.98(4) .
C24 H63 0.90(4) .
C25 C27 1.516(5) .
C25 C26 1.517(5) .
C25 H64 1.01(3) .
C26 H65 1.00(3) .
C26 H66 0.87(3) .
C26 H67 1.04(3) .
C27 H68 0.93(4) .
C27 H69 0.94(5) .
C27 H70 1.00(4) .
C28 C29 1.518(6) .
C28 C30 1.525(5) .
C28 H71 0.92(3) .
C29 H75 0.88(4) .
C29 H76 1.02(4) .
C29 H77 0.99(4) .
C30 H72 0.89(4) .
C30 H73 0.92(4) .
C30 H74 0.98(4) .
C35 C36 1.369(8) .
C35 C35 1.400(14) 2_655
C35 H78 0.90(4) .
C36 C37 1.353(7) .
C36 H79 0.92(5) .
C37 C37 1.372(9) 2_655
C37 H80 0.90(4) .

loop_
_geom_torsion_atom_site_label_1
_geom_torsion_atom_site_label_2
_geom_torsion_atom_site_label_3
_geom_torsion_atom_site_label_4
_geom_torsion
_geom_torsion_site_symmetry_1
_geom_torsion_site_symmetry_4
N10 Nb1 P2 C3 -31.04(14) . .
Cl33 Nb1 P2 C3 56.25(12) . .
Cl34 Nb1 P2 C3 -128.67(12) . .
Cl32 Nb1 P2 C3 122.50(13) . .
Cl31 Nb1 P2 C3 146.15(12) . .
P18 Nb1 P2 C3 -60.66(12) . .
N10 Nb1 P2 C19 -144.89(17) . .
Cl33 Nb1 P2 C19 -57.60(15) . .
Cl34 Nb1 P2 C19 117.48(15) . .
Cl32 Nb1 P2 C19 8.66(17) . .
Cl31 Nb1 P2 C19 32.30(15) . .
P18 Nb1 P2 C19 -174.51(14) . .
N10 Nb1 P2 C22 80.15(17) . .
Cl33 Nb1 P2 C22 167.44(15) . .
Cl34 Nb1 P2 C22 -17.47(15) . .
Cl32 Nb1 P2 C22 -126.30(16) . .
Cl31 Nb1 P2 C22 -102.66(15) . .
P18 Nb1 P2 C22 50.53(16) . .
C19 P2 C3 C9 151.5(3) . .
C22 P2 C3 C9 -98.4(3) . .
Nb1 P2 C3 C9 23.6(3) . .
C19 P2 C3 C4 -25.6(4) . .
C22 P2 C3 C4 84.5(4) . .
Nb1 P2 C3 C4 -153.4(3) . .
C9 C3 C4 C5 -0.5(6) . .
P2 C3 C4 C5 176.4(3) . .
C3 C4 C5 C7 -0.8(6) . .
C3 C4 C5 C6 -179.8(4) . .
C4 C5 C7 C8 0.6(6) . .
C6 C5 C7 C8 179.6(4) . .
C5 C7 C8 C9 0.9(6) . .
C7 C8 C9 C3 -2.1(6) . .
C7 C8 C9 N10 179.4(3) . .
C4 C3 C9 C8 1.9(5) . .
P2 C3 C9 C8 -175.4(3) . .
C4 C3 C9 N10 -179.6(3) . .
P2 C3 C9 N10 3.1(4) . .
C8 C9 N10 C11 -48.3(4) . .
C3 C9 N10 C11 133.2(3) . .
C8 C9 N10 Nb1 136.6(3) . .
C3 C9 N10 Nb1 -41.9(4) . .
Cl33 Nb1 N10 C11 144.0(3) . .
Cl34 Nb1 N10 C11 -52.1(3) . .
Cl32 Nb1 N10 C11 63.6(3) . .
Cl31 Nb1 N10 C11 -137.8(2) . .
P18 Nb1 N10 C11 26.6(2) . .
P2 Nb1 N10 C11 -132.6(3) . .
Cl33 Nb1 N10 C9 -41.8(2) . .
Cl34 Nb1 N10 C9 122.2(2) . .
Cl32 Nb1 N10 C9 -122.1(2) . .
Cl31 Nb1 N10 C9 36.4(3) . .
P18 Nb1 N10 C9 -159.1(3) . .
P2 Nb1 N10 C9 41.6(2) . .
C9 N10 C11 C17 161.9(3) . .
Nb1 N10 C11 C17 -23.5(4) . .
C9 N10 C11 C12 -19.0(5) . .
Nb1 N10 C11 C12 155.7(3) . .
C17 C11 C12 C13 -1.2(6) . .
N10 C11 C12 C13 179.6(3) . .
C11 C12 C13 C14 1.2(6) . .
C12 C13 C14 C16 -0.1(6) . .
C12 C13 C14 C15 178.8(4) . .
C13 C14 C16 C17 -1.0(5) . .
C15 C14 C16 C17 -179.9(4) . .
C12 C11 C17 C16 0.2(5) . .
N10 C11 C17 C16 179.4(3) . .
C12 C11 C17 P18 178.1(3) . .
N10 C11 C17 P18 -2.7(4) . .
C14 C16 C17 C11 1.0(5) . .
C14 C16 C17 P18 -176.7(3) . .
C11 C17 P18 C25 151.4(3) . .
C16 C17 P18 C25 -30.8(4) . .
C11 C17 P18 C28 -99.0(3) . .
C16 C17 P18 C28 78.8(3) . .
C11 C17 P18 Nb1 18.6(3) . .
C16 C17 P18 Nb1 -163.6(3) . .
N10 Nb1 P18 C17 -20.61(14) . .
Cl33 Nb1 P18 C17 -96.01(12) . .
Cl34 Nb1 P18 C17 77.57(12) . .
Cl32 Nb1 P18 C17 -172.64(12) . .
Cl31 Nb1 P18 C17 146.97(12) . .
P2 Nb1 P18 C17 8.90(13) . .
N10 Nb1 P18 C25 -139.80(17) . .
Cl33 Nb1 P18 C25 144.80(15) . .
Cl34 Nb1 P18 C25 -41.63(15) . .
Cl32 Nb1 P18 C25 68.16(15) . .
Cl31 Nb1 P18 C25 27.77(16) . .
P2 Nb1 P18 C25 -110.29(15) . .
N10 Nb1 P18 C28 90.69(16) . .
Cl33 Nb1 P18 C28 15.29(15) . .
Cl34 Nb1 P18 C28 -171.13(14) . .
Cl32 Nb1 P18 C28 -61.34(14) . .
Cl31 Nb1 P18 C28 -101.73(15) . .
P2 Nb1 P18 C28 120.20(14) . .
C3 P2 C19 C20 -64.4(3) . .
C22 P2 C19 C20 -174.8(3) . .
Nb1 P2 C19 C20 45.2(3) . .
C3 P2 C19 C21 168.2(3) . .
C22 P2 C19 C21 57.9(3) . .
Nb1 P2 C19 C21 -82.2(3) . .
C3 P2 C22 C24 53.1(3) . .
C19 P2 C22 C24 163.9(3) . .
Nb1 P2 C22 C24 -53.6(3) . .
C3 P2 C22 C23 -70.9(3) . .
C19 P2 C22 C23 39.8(4) . .
Nb1 P2 C22 C23 -177.6(3) . .
C17 P18 C25 C27 169.0(3) . .
C28 P18 C25 C27 59.3(3) . .
Nb1 P18 C25 C27 -73.6(3) . .
C17 P18 C25 C26 -59.6(3) . .
C28 P18 C25 C26 -169.4(3) . .
Nb1 P18 C25 C26 57.8(3) . .
C17 P18 C28 C29 65.1(3) . .
C25 P18 C28 C29 175.7(3) . .
Nb1 P18 C28 C29 -44.4(3) . .
C17 P18 C28 C30 -60.9(3) . .
C25 P18 C28 C30 49.7(3) . .
Nb1 P18 C28 C30 -170.5(3) . .
C35 C35 C36 C37 0.4(10) 2_655 .
C35 C36 C37 C37 0.7(9) . 2_655
